data_7720192
loop_
_publ_author_name
'Avagyan, Nane A.'
'Zonov, Roman V.'
'Lemport, Pavel S.'
'Polikovskiy, Trofim A.'
'Metlin, Mikhail T.'
'Taydakov, Ilya V.'
'Averin, Alexei D.'
'Roznyatovsky, Vitaly A.'
'Simochkina, Anastasia I.'
'Danshina, Anastasia A.'
'Nelyubina, Yulia V.'
'Vokuev, Mikhail F.'
'Rodin, Igor A.'
'Ustynyuk, Yuri A.'
'Nenajdenko, Valentine G.'

_publ_section_title
;
 Sterically crowded phenanthrolinediamides: conformational behavior and
 photophysics of their complexes with an Eu-Gd-Tb triad.
;
_journal_issue 7
_journal_name_full 'Dalton transactions (Cambridge, England : 2003)'
_journal_page_first 3055
_journal_page_last 3072
_journal_paper_doi 10.1039/d5dt02745d
_journal_volume 55
_journal_year 2026
_chemical_formula_moiety 'C34 H34 N7 O11 Tb, 3(C2 H3 N)'
_chemical_formula_sum 'C40 H43 N10 O11 Tb'
_chemical_formula_weight 998.76
_space_group_crystal_system monoclinic
_space_group_IT_number 14
_space_group_name_Hall '-P 2ybc'
_space_group_name_H-M_alt 'P 1 21/c 1'
_atom_sites_solution_hydrogens geom
_audit_creation_date 2025-01-21
_audit_creation_method
;
Olex2 1.5
(compiled 2024.02.16 svn.r378c4104 for OlexSys, GUI svn.r6928)
;
_audit_update_record
;
2025-09-16 deposited with the CCDC.	2026-01-14 downloaded from the CCDC.
;
_cell_angle_alpha 90
_cell_angle_beta 90.9758(12)
_cell_angle_gamma 90
_cell_formula_units_Z 4
_cell_length_a 16.2361(6)
_cell_length_b 16.1028(4)
_cell_length_c 16.4455(5)
_cell_measurement_reflns_used 9979
_cell_measurement_temperature 100(2)
_cell_measurement_theta_max 30.49
_cell_measurement_theta_min 2.51
_cell_volume 4299.0(2)
_computing_cell_refinement 'SAINT V8.40B (?, 2016)'
_computing_data_reduction 'SAINT V8.40B (?, 2016)'
_computing_molecular_graphics 'Olex2 1.5 (Dolomanov et al., 2009)'
_computing_publication_material 'Olex2 1.5 (Dolomanov et al., 2009)'
_computing_structure_refinement 'XL  (Sheldrick, 2008)'
_diffrn_ambient_temperature 100.00
_diffrn_detector 'Photon III detector'
_diffrn_measured_fraction_theta_full 1.000
_diffrn_measured_fraction_theta_max 1.000
_diffrn_measurement_device 'three-circle diffractometer'
_diffrn_measurement_device_type 'Bruker D8 Quest with Photon III detector'
_diffrn_measurement_method '\w and \f scans'
_diffrn_radiation_monochromator 'mirror optics'
_diffrn_radiation_probe x-ray
_diffrn_radiation_type MoK\a
_diffrn_radiation_wavelength 0.71073
_diffrn_reflns_av_R_equivalents 0.0533
_diffrn_reflns_av_unetI/netI 0.0449
_diffrn_reflns_Laue_measured_fraction_full 1.000
_diffrn_reflns_Laue_measured_fraction_max 1.000
_diffrn_reflns_limit_h_max 22
_diffrn_reflns_limit_h_min -22
_diffrn_reflns_limit_k_max 21
_diffrn_reflns_limit_k_min -20
_diffrn_reflns_limit_l_max 22
_diffrn_reflns_limit_l_min -22
_diffrn_reflns_number 47971
_diffrn_reflns_point_group_measured_fraction_full 1.000
_diffrn_reflns_point_group_measured_fraction_max 1.000
_diffrn_reflns_theta_full 25.242
_diffrn_reflns_theta_max 29.000
_diffrn_reflns_theta_min 1.770
_diffrn_source 'microfocus sealed X-ray tube'
_diffrn_source_current 0.9
_diffrn_source_power 0.045
_diffrn_source_type 'Incoatec I\ms'
_diffrn_source_voltage 50.0
_diffrn_standards_number 0
_exptl_absorpt_coefficient_mu 1.716
_exptl_absorpt_correction_T_max 0.6214
_exptl_absorpt_correction_T_min 0.5454
_exptl_absorpt_correction_type multi-scan
_exptl_absorpt_process_details
;
SADABS-2016/2 (Bruker,2016/2) was used for absorption correction.
wR2(int) was 0.1074 before and 0.0561 after correction.
The Ratio of minimum to maximum transmission is 0.8777.
The \l/2 correction factor is Not present.
;
_exptl_crystal_density_diffrn 1.543
_exptl_crystal_description block
_exptl_crystal_F_000 2024
_exptl_crystal_size_max 0.227
_exptl_crystal_size_mid 0.214
_exptl_crystal_size_min 0.188
_refine_diff_density_max 0.815
_refine_diff_density_min -0.570
_refine_diff_density_rms 0.096
_refine_ls_extinction_method none
_refine_ls_goodness_of_fit_ref 1.016
_refine_ls_hydrogen_treatment constr
_refine_ls_matrix_type full
_refine_ls_number_parameters 568
_refine_ls_number_reflns 11427
_refine_ls_number_restraints 0
_refine_ls_restrained_S_all 1.016
_refine_ls_R_factor_all 0.0471
_refine_ls_R_factor_gt 0.0316
_refine_ls_shift/su_max 0.003
_refine_ls_shift/su_mean 0.000
_refine_ls_structure_factor_coef Fsqd
_refine_ls_weighting_details 'w=1/[\s^2^(Fo^2^)+(0.0205P)^2^+5.0264P] where P=(Fo^2^+2Fc^2^)/3'
_refine_ls_weighting_scheme calc
_refine_ls_wR_factor_gt 0.0658
_refine_ls_wR_factor_ref 0.0731
_reflns_Friedel_coverage 0.000
_reflns_number_gt 8640
_reflns_number_total 11427
_reflns_threshold_expression 'I > 2\s(I)'
_cod_data_source_file d5dt02745d3.cif
_cod_data_source_block a
_cod_database_code 7720192
_shelx_shelxl_version_number 2018/3
_shelx_space_group_comment
;
The symmetry employed for this shelxl refinement is uniquely defined
by the following loop, which should always be used as a source of
symmetry information in preference to the above space-group names.
They are only intended as comments.
;
_shelx_estimated_absorpt_t_max 0.739
_shelx_estimated_absorpt_t_min 0.697
_olex2_refinement_description
;
1. Fixed Uiso
 At 1.2 times of:
  All C(H) groups, All C(H,H) groups
 At 1.5 times of:
  All C(H,H,H) groups
2.a Secondary CH2 refined with riding coordinates:
 C22(H22A,H22B), C33(H33A,H33B)
2.b Aromatic/amide H refined with riding coordinates:
 C2(H2), C3(H3), C8(H8), C9(H9), C10(H10), C11(H11), C16(H16), C17(H17),
 C18(H18), C27(H27), C28(H28), C29(H29)
2.c Idealised Me refined as rotating group:
 C20(H20A,H20B,H20C), C21(H21A,H21B,H21C), C23(H23A,H23B,H23C), C31(H31A,H31B,
 H31C), C32(H32A,H32B,H32C), C34(H34A,H34B,H34C), C2S(H2SA,H2SB,H2SC), C4S(H4SA,
 H4SB,H4SC), C6S(H6SA,H6SB,H6SC)
;
_olex2_submission_special_instructions 'No special instructions were received'

loop_
_space_group_symop_operation_xyz
'x, y, z'
'-x, y+1/2, -z+1/2'
'-x, -y, -z'
'x, -y-1/2, z-1/2'

loop_
_atom_site_label
_atom_site_type_symbol
_atom_site_fract_x
_atom_site_fract_y
_atom_site_fract_z
_atom_site_U_iso_or_equiv
_atom_site_adp_type
_atom_site_occupancy
_atom_site_site_symmetry_order
_atom_site_calc_flag
_atom_site_refinement_flags_posn
_atom_site_refinement_flags_adp
_atom_site_refinement_flags_occupancy
_atom_site_disorder_assembly
_atom_site_disorder_group
Tb1 Tb 0.23313(2) 0.50071(2) 0.64040(2) 0.01151(4) Uani 1 1 d . . . . .
O1 O 0.13711(10) 0.44509(11) 0.54164(11) 0.0134(4) Uani 1 1 d . . . . .
O2 O 0.32291(11) 0.59509(12) 0.70949(12) 0.0164(4) Uani 1 1 d . . . . .
O3 O 0.16702(11) 0.38100(12) 0.70225(11) 0.0176(4) Uani 1 1 d . . . . .
O4 O 0.28867(11) 0.40909(13) 0.74885(12) 0.0204(4) Uani 1 1 d . . . . .
O5 O 0.22687(13) 0.29645(14) 0.78828(13) 0.0276(5) Uani 1 1 d . . . . .
O6 O 0.08487(11) 0.53673(13) 0.67043(12) 0.0197(4) Uani 1 1 d . . . . .
O7 O 0.17243(11) 0.55517(13) 0.76830(12) 0.0222(4) Uani 1 1 d . . . . .
O8 O 0.04099(12) 0.57045(14) 0.79030(12) 0.0234(4) Uani 1 1 d . . . . .
O9 O 0.28990(11) 0.56092(12) 0.51735(12) 0.0195(4) Uani 1 1 d . . . . .
O10 O 0.19478(11) 0.63427(13) 0.57254(13) 0.0214(4) Uani 1 1 d . . . . .
O11 O 0.25045(13) 0.67530(15) 0.45925(15) 0.0338(6) Uani 1 1 d . . . . .
N1 N 0.28143(13) 0.37933(14) 0.55249(13) 0.0122(4) Uani 1 1 d . . . . .
N2 N 0.39089(13) 0.47585(14) 0.63182(13) 0.0125(4) Uani 1 1 d . . . . .
N3 N 0.07307(13) 0.32902(14) 0.49792(13) 0.0135(4) Uani 1 1 d . . . . .
N4 N 0.43285(13) 0.61939(14) 0.79068(14) 0.0156(5) Uani 1 1 d . . . . .
N5 N 0.22748(14) 0.36013(15) 0.74857(14) 0.0173(5) Uani 1 1 d . . . . .
N6 N 0.09731(13) 0.55437(14) 0.74446(14) 0.0158(5) Uani 1 1 d . . . . .
N7 N 0.24500(13) 0.62541(16) 0.51480(15) 0.0206(5) Uani 1 1 d . . . . .
C1 C 0.22648(15) 0.33474(17) 0.51049(15) 0.0125(5) Uani 1 1 d . . . . .
C2 C 0.24865(16) 0.26974(17) 0.45957(16) 0.0158(5) Uani 1 1 d . . . . .
H2 H 0.207575 0.238308 0.431574 0.019 Uiso 1 1 calc R U . . .
C3 C 0.33081(16) 0.25148(17) 0.45024(16) 0.0168(5) Uani 1 1 d . . . . .
H3 H 0.346879 0.206637 0.416495 0.020 Uiso 1 1 calc R U . . .
C4 C 0.39047(15) 0.29946(17) 0.49082(16) 0.0137(5) Uani 1 1 d . . . . .
C5 C 0.36217(15) 0.36306(16) 0.54167(15) 0.0130(5) Uani 1 1 d . . . . .
C6 C 0.42099(15) 0.41671(16) 0.58270(15) 0.0130(5) Uani 1 1 d . . . . .
C7 C 0.50571(15) 0.40579(17) 0.56933(15) 0.0144(5) Uani 1 1 d . . . . .
C8 C 0.53245(16) 0.33995(17) 0.51742(16) 0.0158(5) Uani 1 1 d . . . . .
H8 H 0.589632 0.332488 0.508496 0.019 Uiso 1 1 calc R U . . .
C9 C 0.47743(16) 0.28818(18) 0.48088(17) 0.0171(5) Uani 1 1 d . . . . .
H9 H 0.496664 0.243799 0.448222 0.021 Uiso 1 1 calc R U . . .
C10 C 0.55938(16) 0.46327(18) 0.60705(16) 0.0169(5) Uani 1 1 d . . . . .
H10 H 0.616840 0.460662 0.597353 0.020 Uiso 1 1 calc R U . . .
C11 C 0.52890(16) 0.52297(17) 0.65773(16) 0.0163(5) Uani 1 1 d . . . . .
H11 H 0.564839 0.561570 0.683830 0.020 Uiso 1 1 calc R U . . .
C12 C 0.44371(16) 0.52615(17) 0.67045(16) 0.0135(5) Uani 1 1 d . . . . .
C13 C 0.14109(15) 0.37154(17) 0.51790(15) 0.0131(5) Uani 1 1 d . . . . .
C14 C 0.06987(15) 0.24185(16) 0.47818(16) 0.0136(5) Uani 1 1 d . . . . .
C15 C 0.05014(16) 0.21919(18) 0.39766(16) 0.0167(5) Uani 1 1 d . . . . .
C16 C 0.04622(16) 0.13554(18) 0.37878(17) 0.0194(6) Uani 1 1 d . . . . .
H16 H 0.032145 0.118965 0.324872 0.023 Uiso 1 1 calc R U . . .
C17 C 0.06257(18) 0.07539(18) 0.43748(19) 0.0232(6) Uani 1 1 d . . . . .
H17 H 0.060964 0.018157 0.423536 0.028 Uiso 1 1 calc R U . . .
C18 C 0.08114(17) 0.09953(18) 0.51619(18) 0.0207(6) Uani 1 1 d . . . . .
H18 H 0.091597 0.058183 0.556251 0.025 Uiso 1 1 calc R U . . .
C19 C 0.08495(16) 0.18245(17) 0.53832(16) 0.0158(5) Uani 1 1 d . . . . .
C20 C 0.03769(19) 0.28344(19) 0.33179(18) 0.0247(6) Uani 1 1 d . . . . .
H20A H -0.007879 0.320232 0.346191 0.037 Uiso 1 1 calc R U . . .
H20B H 0.024695 0.255647 0.280132 0.037 Uiso 1 1 calc R U . . .
H20C H 0.088172 0.316177 0.326262 0.037 Uiso 1 1 calc R U . . .
C21 C 0.10558(18) 0.20487(19) 0.62527(17) 0.0218(6) Uani 1 1 d . . . . .
H21A H 0.165127 0.199798 0.634725 0.033 Uiso 1 1 calc R U . . .
H21B H 0.076625 0.167222 0.661870 0.033 Uiso 1 1 calc R U . . .
H21C H 0.088410 0.262165 0.635767 0.033 Uiso 1 1 calc R U . . .
C22 C -0.00708(16) 0.37349(18) 0.50184(18) 0.0188(5) Uani 1 1 d . . . . .
H22A H -0.048229 0.343962 0.467413 0.023 Uiso 1 1 calc R U . . .
H22B H -0.000442 0.430105 0.479402 0.023 Uiso 1 1 calc R U . . .
C23 C -0.03898(17) 0.3798(2) 0.5875(2) 0.0282(7) Uani 1 1 d . . . . .
H23A H -0.091123 0.410476 0.586824 0.042 Uiso 1 1 calc R U . . .
H23B H 0.001428 0.409111 0.621864 0.042 Uiso 1 1 calc R U . . .
H23C H -0.047921 0.323929 0.609216 0.042 Uiso 1 1 calc R U . . .
C24 C 0.39728(15) 0.58410(16) 0.72587(16) 0.0143(5) Uani 1 1 d . . . . .
C25 C 0.51688(16) 0.60523(17) 0.81906(16) 0.0164(5) Uani 1 1 d . . . . .
C26 C 0.57335(16) 0.67028(18) 0.80828(17) 0.0180(6) Uani 1 1 d . . . . .
C27 C 0.65256(17) 0.65904(19) 0.83964(18) 0.0229(6) Uani 1 1 d . . . . .
H27 H 0.692054 0.702112 0.834110 0.027 Uiso 1 1 calc R U . . .
C28 C 0.67485(17) 0.5863(2) 0.87870(19) 0.0265(7) Uani 1 1 d . . . . .
H28 H 0.729228 0.580074 0.900067 0.032 Uiso 1 1 calc R U . . .
C29 C 0.61872(18) 0.52276(19) 0.88688(18) 0.0232(6) Uani 1 1 d . . . . .
H29 H 0.635324 0.472599 0.912776 0.028 Uiso 1 1 calc R U . . .
C30 C 0.53758(17) 0.53096(19) 0.85763(17) 0.0190(6) Uani 1 1 d . . . . .
C31 C 0.55151(18) 0.74811(19) 0.76222(18) 0.0233(6) Uani 1 1 d . . . . .
H31A H 0.518059 0.733771 0.714077 0.035 Uiso 1 1 calc R U . . .
H31B H 0.602064 0.775960 0.745267 0.035 Uiso 1 1 calc R U . . .
H31C H 0.520175 0.785311 0.797289 0.035 Uiso 1 1 calc R U . . .
C32 C 0.47867(18) 0.4594(2) 0.8679(2) 0.0257(7) Uani 1 1 d . . . . .
H32A H 0.468305 0.451084 0.925852 0.038 Uiso 1 1 calc R U . . .
H32B H 0.502767 0.408891 0.845157 0.038 Uiso 1 1 calc R U . . .
H32C H 0.426648 0.471873 0.839336 0.038 Uiso 1 1 calc R U . . .
C33 C 0.38265(17) 0.67207(18) 0.84481(17) 0.0210(6) Uani 1 1 d . . . . .
H33A H 0.331902 0.689304 0.815140 0.025 Uiso 1 1 calc R U . . .
H33B H 0.414135 0.722879 0.858859 0.025 Uiso 1 1 calc R U . . .
C34 C 0.3592(2) 0.6285(2) 0.9219(2) 0.0360(8) Uani 1 1 d . . . . .
H34A H 0.323864 0.580904 0.908662 0.054 Uiso 1 1 calc R U . . .
H34B H 0.329369 0.667131 0.956833 0.054 Uiso 1 1 calc R U . . .
H34C H 0.409070 0.609178 0.950453 0.054 Uiso 1 1 calc R U . . .
N1S N 0.2670(2) 0.4372(2) 0.35047(19) 0.0471(9) Uani 1 1 d . . . . .
C1S C 0.2152(2) 0.4630(2) 0.3108(2) 0.0315(7) Uani 1 1 d . . . . .
C2S C 0.1491(2) 0.4967(2) 0.2598(2) 0.0366(8) Uani 1 1 d . . . . .
H2SA H 0.167017 0.498905 0.203204 0.055 Uiso 1 1 calc R U . . .
H2SB H 0.135388 0.552767 0.278258 0.055 Uiso 1 1 calc R U . . .
H2SC H 0.100390 0.461000 0.263455 0.055 Uiso 1 1 calc R U . . .
N2S N 0.36200(19) 0.7857(2) 0.6339(2) 0.0404(7) Uani 1 1 d . . . . .
C3S C 0.3017(2) 0.7827(2) 0.6674(2) 0.0329(8) Uani 1 1 d . . . . .
C4S C 0.2246(2) 0.7774(2) 0.7123(2) 0.0370(8) Uani 1 1 d . . . . .
H4SA H 0.180106 0.803229 0.680257 0.055 Uiso 1 1 calc R U . . .
H4SB H 0.231050 0.806547 0.764360 0.055 Uiso 1 1 calc R U . . .
H4SC H 0.211244 0.719010 0.722306 0.055 Uiso 1 1 calc R U . . .
N3S N 0.19073(19) 0.9258(2) 0.57245(19) 0.0393(7) Uani 1 1 d . . . . .
C5S C 0.16703(18) 0.8893(2) 0.5180(2) 0.0271(7) Uani 1 1 d . . . . .
C6S C 0.13698(19) 0.8419(2) 0.4484(2) 0.0322(8) Uani 1 1 d . . . . .
H6SA H 0.153552 0.869484 0.398170 0.048 Uiso 1 1 calc R U . . .
H6SB H 0.076756 0.838487 0.449807 0.048 Uiso 1 1 calc R U . . .
H6SC H 0.160362 0.785838 0.450401 0.048 Uiso 1 1 calc R U . . .

loop_
_atom_site_aniso_label
_atom_site_aniso_U_11
_atom_site_aniso_U_22
_atom_site_aniso_U_33
_atom_site_aniso_U_23
_atom_site_aniso_U_13
_atom_site_aniso_U_12
Tb1 0.00969(6) 0.01150(6) 0.01329(6) -0.00103(5) -0.00122(4) 0.00040(5)
O1 0.0129(8) 0.0124(9) 0.0150(9) -0.0014(7) -0.0017(7) 0.0006(7)
O2 0.0119(8) 0.0152(10) 0.0219(10) -0.0036(8) -0.0025(7) -0.0007(7)
O3 0.0180(9) 0.0184(10) 0.0163(9) 0.0026(8) -0.0034(7) -0.0015(8)
O4 0.0143(9) 0.0237(11) 0.0231(10) 0.0055(9) -0.0037(8) -0.0001(8)
O5 0.0305(11) 0.0256(12) 0.0269(12) 0.0140(9) 0.0021(9) 0.0030(9)
O6 0.0179(9) 0.0242(11) 0.0168(10) -0.0024(8) -0.0018(8) 0.0046(8)
O7 0.0130(9) 0.0302(12) 0.0233(10) -0.0085(9) -0.0015(8) -0.0002(8)
O8 0.0191(10) 0.0316(13) 0.0197(10) -0.0012(9) 0.0064(8) 0.0052(9)
O9 0.0185(9) 0.0159(10) 0.0242(10) 0.0055(8) 0.0028(8) 0.0034(8)
O10 0.0162(9) 0.0179(11) 0.0300(11) 0.0031(9) 0.0003(8) 0.0024(8)
O11 0.0251(11) 0.0337(14) 0.0427(14) 0.0260(11) -0.0011(10) 0.0005(10)
N1 0.0128(10) 0.0124(11) 0.0115(10) -0.0005(8) 0.0001(8) -0.0006(8)
N2 0.0122(10) 0.0125(11) 0.0127(10) 0.0010(8) -0.0005(8) 0.0013(8)
N3 0.0110(10) 0.0119(11) 0.0176(11) -0.0019(9) -0.0015(8) 0.0011(8)
N4 0.0143(10) 0.0154(12) 0.0171(11) -0.0019(9) -0.0018(8) 0.0002(8)
N5 0.0180(11) 0.0189(13) 0.0151(11) 0.0012(9) 0.0023(9) 0.0050(9)
N6 0.0158(10) 0.0131(11) 0.0184(11) 0.0005(9) -0.0002(9) 0.0021(8)
N7 0.0116(10) 0.0219(13) 0.0282(13) 0.0042(11) -0.0020(9) -0.0016(9)
C1 0.0104(11) 0.0152(13) 0.0120(12) 0.0013(10) 0.0003(9) -0.0008(9)
C2 0.0158(12) 0.0167(14) 0.0148(13) -0.0022(10) -0.0019(10) -0.0021(10)
C3 0.0170(12) 0.0162(14) 0.0173(13) -0.0041(11) 0.0007(10) 0.0009(10)
C4 0.0129(11) 0.0137(13) 0.0146(12) 0.0003(10) 0.0008(9) 0.0013(9)
C5 0.0111(11) 0.0138(13) 0.0140(12) 0.0021(10) -0.0011(9) -0.0005(9)
C6 0.0113(11) 0.0133(13) 0.0144(12) 0.0008(10) -0.0012(9) 0.0000(9)
C7 0.0133(12) 0.0170(14) 0.0128(12) 0.0038(10) -0.0018(9) 0.0011(10)
C8 0.0122(11) 0.0162(14) 0.0191(13) -0.0008(11) 0.0011(10) 0.0039(10)
C9 0.0155(12) 0.0175(15) 0.0183(13) -0.0014(11) 0.0013(10) 0.0038(10)
C10 0.0128(12) 0.0227(15) 0.0153(13) 0.0015(11) 0.0000(10) 0.0001(10)
C11 0.0123(11) 0.0188(14) 0.0178(13) -0.0012(10) -0.0035(10) -0.0026(9)
C12 0.0149(12) 0.0128(12) 0.0127(12) 0.0010(10) -0.0017(9) 0.0021(9)
C13 0.0127(11) 0.0151(13) 0.0115(12) 0.0006(10) -0.0003(9) 0.0014(9)
C14 0.0102(11) 0.0138(13) 0.0167(12) -0.0027(10) 0.0005(9) -0.0028(9)
C15 0.0151(12) 0.0182(14) 0.0168(13) -0.0015(11) 0.0006(10) -0.0023(10)
C16 0.0195(13) 0.0212(15) 0.0174(13) -0.0047(11) -0.0011(10) -0.0026(11)
C17 0.0266(15) 0.0122(14) 0.0308(16) -0.0042(12) 0.0015(12) -0.0028(11)
C18 0.0231(14) 0.0158(14) 0.0235(15) 0.0026(11) 0.0016(11) -0.0015(11)
C19 0.0141(12) 0.0180(14) 0.0155(13) -0.0013(10) 0.0002(10) -0.0015(10)
C20 0.0332(16) 0.0225(16) 0.0184(14) 0.0008(12) -0.0032(12) 0.0034(12)
C21 0.0272(15) 0.0227(16) 0.0154(13) 0.0025(11) -0.0025(11) -0.0013(12)
C22 0.0128(12) 0.0177(13) 0.0258(14) -0.0065(12) -0.0065(10) 0.0036(10)
C23 0.0144(13) 0.0349(19) 0.0353(18) -0.0145(14) 0.0030(12) -0.0016(12)
C24 0.0143(12) 0.0121(13) 0.0164(13) -0.0004(10) -0.0007(10) -0.0027(10)
C25 0.0145(12) 0.0195(14) 0.0151(13) -0.0038(11) -0.0032(10) 0.0000(10)
C26 0.0183(13) 0.0184(15) 0.0173(13) -0.0054(11) 0.0013(10) -0.0009(10)
C27 0.0149(13) 0.0259(17) 0.0277(15) -0.0056(13) -0.0028(11) -0.0031(11)
C28 0.0164(13) 0.0371(19) 0.0257(16) -0.0013(14) -0.0069(11) 0.0044(12)
C29 0.0195(13) 0.0267(17) 0.0233(15) 0.0034(12) -0.0056(11) 0.0032(11)
C30 0.0186(13) 0.0215(14) 0.0167(13) -0.0010(11) -0.0005(10) 0.0009(11)
C31 0.0236(14) 0.0205(16) 0.0256(15) 0.0016(12) -0.0019(12) -0.0032(11)
C32 0.0228(14) 0.0227(17) 0.0315(17) 0.0065(13) -0.0014(12) -0.0021(12)
C33 0.0200(13) 0.0209(15) 0.0221(14) -0.0094(12) -0.0031(11) 0.0028(11)
C34 0.0407(19) 0.032(2) 0.0355(19) -0.0009(15) 0.0197(15) 0.0061(15)
N1S 0.0451(19) 0.058(2) 0.0374(18) 0.0083(16) -0.0079(15) -0.0234(16)
C1S 0.0317(17) 0.038(2) 0.0252(16) -0.0050(15) 0.0020(14) -0.0160(15)
C2S 0.0380(18) 0.041(2) 0.0309(17) -0.0043(17) 0.0005(14) -0.0030(17)
N2S 0.0369(17) 0.0341(18) 0.0503(19) 0.0125(15) 0.0065(14) 0.0057(13)
C3S 0.0369(19) 0.0251(18) 0.0367(19) 0.0044(15) 0.0025(15) 0.0076(14)
C4S 0.0346(18) 0.036(2) 0.041(2) 0.0065(16) 0.0094(15) 0.0116(15)
N3S 0.0433(18) 0.0352(18) 0.0393(18) 0.0010(14) -0.0037(14) 0.0064(14)
C5S 0.0218(14) 0.0248(17) 0.0346(18) 0.0097(14) 0.0018(13) 0.0051(12)
C6S 0.0238(15) 0.0307(19) 0.042(2) 0.0021(15) -0.0084(14) -0.0004(13)

loop_
_atom_type_symbol
_atom_type_description
_atom_type_scat_dispersion_real
_atom_type_scat_dispersion_imag
_atom_type_scat_source
C C 0.0033 0.0016 'International Tables Vol C Tables 4.2.6.8 and 6.1.1.4'
H H 0.0000 0.0000 'International Tables Vol C Tables 4.2.6.8 and 6.1.1.4'
Tb Tb -0.1723 4.1537 'International Tables Vol C Tables 4.2.6.8 and 6.1.1.4'
N N 0.0061 0.0033 'International Tables Vol C Tables 4.2.6.8 and 6.1.1.4'
O O 0.0106 0.0060 'International Tables Vol C Tables 4.2.6.8 and 6.1.1.4'

loop_
_geom_angle_atom_site_label_1
_geom_angle_atom_site_label_2
_geom_angle_atom_site_label_3
_geom_angle
_geom_angle_site_symmetry_1
_geom_angle_site_symmetry_3
_geom_angle_publ_flag
O1 Tb1 O3 72.68(6) . . ?
O1 Tb1 O4 119.28(6) . . ?
O1 Tb1 O6 67.02(6) . . ?
O1 Tb1 O7 116.04(6) . . ?
O1 Tb1 O9 80.65(6) . . ?
O1 Tb1 O10 82.25(6) . . ?
O1 Tb1 N1 62.35(6) . . ?
O1 Tb1 N2 122.29(6) . . ?
O1 Tb1 N5 95.58(6) . . ?
O1 Tb1 N7 80.00(6) . . ?
O2 Tb1 O1 160.82(6) . . ?
O2 Tb1 O3 125.18(6) . . ?
O2 Tb1 O4 79.86(7) . . ?
O2 Tb1 O6 109.69(6) . . ?
O2 Tb1 O7 67.73(6) . . ?
O2 Tb1 O9 84.56(7) . . ?
O2 Tb1 O10 79.01(6) . . ?
O2 Tb1 N1 124.43(6) . . ?
O2 Tb1 N2 61.85(7) . . ?
O2 Tb1 N5 103.45(7) . . ?
O2 Tb1 N7 81.36(7) . . ?
O3 Tb1 O4 52.04(6) . . ?
O3 Tb1 O6 70.91(7) . . ?
O3 Tb1 O7 75.13(7) . . ?
O3 Tb1 O9 146.73(7) . . ?
O3 Tb1 O10 139.42(6) . . ?
O3 Tb1 N1 76.90(7) . . ?
O3 Tb1 N2 110.02(6) . . ?
O3 Tb1 N5 26.12(6) . . ?
O3 Tb1 N7 152.03(6) . . ?
O4 Tb1 O6 109.39(6) . . ?
O4 Tb1 O7 75.31(7) . . ?
O4 Tb1 O10 157.11(7) . . ?
O4 Tb1 N1 80.82(7) . . ?
O4 Tb1 N2 66.40(6) . . ?
O4 Tb1 N5 25.99(6) . . ?
O4 Tb1 N7 154.45(6) . . ?
O6 Tb1 N1 125.86(7) . . ?
O6 Tb1 N2 170.67(6) . . ?
O6 Tb1 N5 91.10(6) . . ?
O6 Tb1 N7 93.18(6) . . ?
O7 Tb1 O6 50.60(6) . . ?
O7 Tb1 O10 88.57(7) . . ?
O7 Tb1 N1 150.72(7) . . ?
O7 Tb1 N2 120.22(6) . . ?
O7 Tb1 N5 74.85(7) . . ?
O7 Tb1 N7 112.97(7) . . ?
O9 Tb1 O4 134.21(6) . . ?
O9 Tb1 O6 116.40(6) . . ?
O9 Tb1 O7 136.01(7) . . ?
O9 Tb1 O10 51.80(6) . . ?
O9 Tb1 N1 73.23(7) . . ?
O9 Tb1 N2 68.25(6) . . ?
O9 Tb1 N5 147.25(6) . . ?
O9 Tb1 N7 25.82(6) . . ?
O10 Tb1 O6 70.08(6) . . ?
O10 Tb1 N1 118.77(7) . . ?
O10 Tb1 N2 110.30(7) . . ?
O10 Tb1 N5 160.44(6) . . ?
O10 Tb1 N7 25.99(6) . . ?
N1 Tb1 N2 62.64(7) . . ?
N1 Tb1 N5 76.25(7) . . ?
N1 Tb1 N7 95.85(7) . . ?
N2 Tb1 N5 87.38(6) . . ?
N2 Tb1 N7 89.45(7) . . ?
N5 Tb1 N7 172.08(7) . . ?
C13 O1 Tb1 121.85(16) . . ?
C24 O2 Tb1 126.58(17) . . ?
N5 O3 Tb1 96.75(15) . . ?
N5 O4 Tb1 95.30(14) . . ?
N6 O6 Tb1 95.88(14) . . ?
N6 O7 Tb1 97.28(14) . . ?
N7 O9 Tb1 97.34(15) . . ?
N7 O10 Tb1 94.54(15) . . ?
C1 N1 Tb1 119.73(16) . . ?
C1 N1 C5 118.1(2) . . ?
C5 N1 Tb1 121.94(17) . . ?
C6 N2 Tb1 120.65(16) . . ?
C12 N2 Tb1 120.49(17) . . ?
C12 N2 C6 118.6(2) . . ?
C13 N3 C14 125.5(2) . . ?
C13 N3 C22 117.6(2) . . ?
C14 N3 C22 116.8(2) . . ?
C24 N4 C25 125.6(2) . . ?
C24 N4 C33 119.3(2) . . ?
C25 N4 C33 114.8(2) . . ?
O3 N5 Tb1 57.13(13) . . ?
O4 N5 Tb1 58.71(13) . . ?
O4 N5 O3 115.6(2) . . ?
O5 N5 Tb1 174.16(19) . . ?
O5 N5 O3 121.9(2) . . ?
O5 N5 O4 122.4(2) . . ?
O6 N6 Tb1 58.85(12) . . ?
O6 N6 O7 115.8(2) . . ?
O7 N6 Tb1 57.28(12) . . ?
O8 N6 Tb1 174.90(19) . . ?
O8 N6 O6 122.2(2) . . ?
O8 N6 O7 122.0(2) . . ?
O9 N7 Tb1 56.84(13) . . ?
O9 N7 O10 116.3(2) . . ?
O10 N7 Tb1 59.48(13) . . ?
O11 N7 Tb1 177.1(2) . . ?
O11 N7 O9 121.0(2) . . ?
O11 N7 O10 122.8(3) . . ?
N1 C1 C2 122.7(2) . . ?
N1 C1 C13 110.7(2) . . ?
C2 C1 C13 126.1(2) . . ?
C1 C2 H2 120.4 . . ?
C3 C2 C1 119.2(2) . . ?
C3 C2 H2 120.4 . . ?
C2 C3 H3 120.2 . . ?
C2 C3 C4 119.5(2) . . ?
C4 C3 H3 120.2 . . ?
C3 C4 C5 117.1(2) . . ?
C3 C4 C9 123.4(2) . . ?
C5 C4 C9 119.5(2) . . ?
N1 C5 C4 123.2(2) . . ?
N1 C5 C6 117.2(2) . . ?
C4 C5 C6 119.6(2) . . ?
N2 C6 C5 117.3(2) . . ?
N2 C6 C7 123.2(2) . . ?
C7 C6 C5 119.5(2) . . ?
C6 C7 C8 119.5(2) . . ?
C6 C7 C10 116.6(2) . . ?
C10 C7 C8 123.9(2) . . ?
C7 C8 H8 119.5 . . ?
C9 C8 C7 121.0(2) . . ?
C9 C8 H8 119.5 . . ?
C4 C9 H9 119.5 . . ?
C8 C9 C4 120.9(3) . . ?
C8 C9 H9 119.5 . . ?
C7 C10 H10 119.9 . . ?
C11 C10 C7 120.1(2) . . ?
C11 C10 H10 119.9 . . ?
C10 C11 H11 120.5 . . ?
C10 C11 C12 118.9(2) . . ?
C12 C11 H11 120.5 . . ?
N2 C12 C11 122.3(2) . . ?
N2 C12 C24 109.8(2) . . ?
C11 C12 C24 127.9(2) . . ?
O1 C13 N3 121.1(2) . . ?
O1 C13 C1 116.6(2) . . ?
N3 C13 C1 122.3(2) . . ?
C15 C14 N3 118.1(2) . . ?
C19 C14 N3 120.2(2) . . ?
C19 C14 C15 121.6(3) . . ?
C14 C15 C20 121.6(3) . . ?
C16 C15 C14 118.2(3) . . ?
C16 C15 C20 120.1(3) . . ?
C15 C16 H16 119.5 . . ?
C15 C16 C17 121.0(3) . . ?
C17 C16 H16 119.5 . . ?
C16 C17 H17 120.3 . . ?
C18 C17 C16 119.4(3) . . ?
C18 C17 H17 120.3 . . ?
C17 C18 H18 119.1 . . ?
C17 C18 C19 121.7(3) . . ?
C19 C18 H18 119.1 . . ?
C14 C19 C21 122.8(3) . . ?
C18 C19 C14 117.9(2) . . ?
C18 C19 C21 119.2(3) . . ?
C15 C20 H20A 109.5 . . ?
C15 C20 H20B 109.5 . . ?
C15 C20 H20C 109.5 . . ?
H20A C20 H20B 109.5 . . ?
H20A C20 H20C 109.5 . . ?
H20B C20 H20C 109.5 . . ?
C19 C21 H21A 109.5 . . ?
C19 C21 H21B 109.5 . . ?
C19 C21 H21C 109.5 . . ?
H21A C21 H21B 109.5 . . ?
H21A C21 H21C 109.5 . . ?
H21B C21 H21C 109.5 . . ?
N3 C22 H22A 109.0 . . ?
N3 C22 H22B 109.0 . . ?
N3 C22 C23 112.7(2) . . ?
H22A C22 H22B 107.8 . . ?
C23 C22 H22A 109.0 . . ?
C23 C22 H22B 109.0 . . ?
C22 C23 H23A 109.5 . . ?
C22 C23 H23B 109.5 . . ?
C22 C23 H23C 109.5 . . ?
H23A C23 H23B 109.5 . . ?
H23A C23 H23C 109.5 . . ?
H23B C23 H23C 109.5 . . ?
O2 C24 N4 121.2(2) . . ?
O2 C24 C12 116.6(2) . . ?
N4 C24 C12 122.1(2) . . ?
C26 C25 N4 117.0(2) . . ?
C30 C25 N4 120.0(2) . . ?
C30 C25 C26 123.0(2) . . ?
C25 C26 C31 122.4(2) . . ?
C27 C26 C25 117.3(3) . . ?
C27 C26 C31 120.3(3) . . ?
C26 C27 H27 119.4 . . ?
C28 C27 C26 121.1(3) . . ?
C28 C27 H27 119.4 . . ?
C27 C28 H28 119.8 . . ?
C29 C28 C27 120.4(3) . . ?
C29 C28 H28 119.8 . . ?
C28 C29 H29 119.5 . . ?
C28 C29 C30 121.0(3) . . ?
C30 C29 H29 119.5 . . ?
C25 C30 C29 117.1(3) . . ?
C25 C30 C32 123.9(2) . . ?
C29 C30 C32 118.9(3) . . ?
C26 C31 H31A 109.5 . . ?
C26 C31 H31B 109.5 . . ?
C26 C31 H31C 109.5 . . ?
H31A C31 H31B 109.5 . . ?
H31A C31 H31C 109.5 . . ?
H31B C31 H31C 109.5 . . ?
C30 C32 H32A 109.5 . . ?
C30 C32 H32B 109.5 . . ?
C30 C32 H32C 109.5 . . ?
H32A C32 H32B 109.5 . . ?
H32A C32 H32C 109.5 . . ?
H32B C32 H32C 109.5 . . ?
N4 C33 H33A 109.0 . . ?
N4 C33 H33B 109.0 . . ?
N4 C33 C34 112.9(2) . . ?
H33A C33 H33B 107.8 . . ?
C34 C33 H33A 109.0 . . ?
C34 C33 H33B 109.0 . . ?
C33 C34 H34A 109.5 . . ?
C33 C34 H34B 109.5 . . ?
C33 C34 H34C 109.5 . . ?
H34A C34 H34B 109.5 . . ?
H34A C34 H34C 109.5 . . ?
H34B C34 H34C 109.5 . . ?
N1S C1S C2S 179.5(4) . . ?
C1S C2S H2SA 109.5 . . ?
C1S C2S H2SB 109.5 . . ?
C1S C2S H2SC 109.5 . . ?
H2SA C2S H2SB 109.5 . . ?
H2SA C2S H2SC 109.5 . . ?
H2SB C2S H2SC 109.5 . . ?
N2S C3S C4S 178.6(4) . . ?
C3S C4S H4SA 109.5 . . ?
C3S C4S H4SB 109.5 . . ?
C3S C4S H4SC 109.5 . . ?
H4SA C4S H4SB 109.5 . . ?
H4SA C4S H4SC 109.5 . . ?
H4SB C4S H4SC 109.5 . . ?
N3S C5S C6S 179.6(4) . . ?
C5S C6S H6SA 109.5 . . ?
C5S C6S H6SB 109.5 . . ?
C5S C6S H6SC 109.5 . . ?
H6SA C6S H6SB 109.5 . . ?
H6SA C6S H6SC 109.5 . . ?
H6SB C6S H6SC 109.5 . . ?

loop_
_geom_bond_atom_site_label_1
_geom_bond_atom_site_label_2
_geom_bond_distance
_geom_bond_site_symmetry_2
_geom_bond_publ_flag
Tb1 O1 2.4051(17) . ?
Tb1 O2 2.3810(18) . ?
Tb1 O3 2.4371(19) . ?
Tb1 O4 2.4730(19) . ?
Tb1 O6 2.5329(19) . ?
Tb1 O7 2.497(2) . ?
Tb1 O9 2.4390(19) . ?
Tb1 O10 2.497(2) . ?
Tb1 N1 2.562(2) . ?
Tb1 N2 2.599(2) . ?
Tb1 N5 2.882(2) . ?
Tb1 N7 2.890(2) . ?
O1 C13 1.249(3) . ?
O2 C24 1.245(3) . ?
O3 N5 1.277(3) . ?
O4 N5 1.268(3) . ?
O5 N5 1.216(3) . ?
O6 N6 1.263(3) . ?
O7 N6 1.275(3) . ?
O8 N6 1.223(3) . ?
O9 N7 1.269(3) . ?
O10 N7 1.270(3) . ?
O11 N7 1.221(3) . ?
N1 C1 1.330(3) . ?
N1 C5 1.351(3) . ?
N2 C6 1.346(3) . ?
N2 C12 1.333(3) . ?
N3 C13 1.336(3) . ?
N3 C14 1.441(3) . ?
N3 C22 1.488(3) . ?
N4 C24 1.331(3) . ?
N4 C25 1.452(3) . ?
N4 C33 1.484(3) . ?
C1 C2 1.392(4) . ?
C1 C13 1.514(3) . ?
C2 H2 0.9500 . ?
C2 C3 1.377(4) . ?
C3 H3 0.9500 . ?
C3 C4 1.399(4) . ?
C4 C5 1.404(4) . ?
C4 C9 1.436(3) . ?
C5 C6 1.446(3) . ?
C6 C7 1.408(3) . ?
C7 C8 1.433(4) . ?
C7 C10 1.408(4) . ?
C8 H8 0.9500 . ?
C8 C9 1.355(4) . ?
C9 H9 0.9500 . ?
C10 H10 0.9500 . ?
C10 C11 1.370(4) . ?
C11 H11 0.9500 . ?
C11 C12 1.403(3) . ?
C12 C24 1.514(4) . ?
C14 C15 1.405(4) . ?
C14 C19 1.395(4) . ?
C15 C16 1.384(4) . ?
C15 C20 1.509(4) . ?
C16 H16 0.9500 . ?
C16 C17 1.390(4) . ?
C17 H17 0.9500 . ?
C17 C18 1.380(4) . ?
C18 H18 0.9500 . ?
C18 C19 1.385(4) . ?
C19 C21 1.507(4) . ?
C20 H20A 0.9800 . ?
C20 H20B 0.9800 . ?
C20 H20C 0.9800 . ?
C21 H21A 0.9800 . ?
C21 H21B 0.9800 . ?
C21 H21C 0.9800 . ?
C22 H22A 0.9900 . ?
C22 H22B 0.9900 . ?
C22 C23 1.512(4) . ?
C23 H23A 0.9800 . ?
C23 H23B 0.9800 . ?
C23 H23C 0.9800 . ?
C25 C26 1.405(4) . ?
C25 C30 1.392(4) . ?
C26 C27 1.389(4) . ?
C26 C31 1.504(4) . ?
C27 H27 0.9500 . ?
C27 C28 1.381(4) . ?
C28 H28 0.9500 . ?
C28 C29 1.379(4) . ?
C29 H29 0.9500 . ?
C29 C30 1.401(4) . ?
C30 C32 1.508(4) . ?
C31 H31A 0.9800 . ?
C31 H31B 0.9800 . ?
C31 H31C 0.9800 . ?
C32 H32A 0.9800 . ?
C32 H32B 0.9800 . ?
C32 H32C 0.9800 . ?
C33 H33A 0.9900 . ?
C33 H33B 0.9900 . ?
C33 C34 1.503(4) . ?
C34 H34A 0.9800 . ?
C34 H34B 0.9800 . ?
C34 H34C 0.9800 . ?
N1S C1S 1.134(5) . ?
C1S C2S 1.456(5) . ?
C2S H2SA 0.9800 . ?
C2S H2SB 0.9800 . ?
C2S H2SC 0.9800 . ?
N2S C3S 1.132(4) . ?
C3S C4S 1.467(5) . ?
C4S H4SA 0.9800 . ?
C4S H4SB 0.9800 . ?
C4S H4SC 0.9800 . ?
N3S C5S 1.133(4) . ?
C5S C6S 1.453(5) . ?
C6S H6SA 0.9800 . ?
C6S H6SB 0.9800 . ?
C6S H6SC 0.9800 . ?

loop_
_geom_torsion_atom_site_label_1
_geom_torsion_atom_site_label_2
_geom_torsion_atom_site_label_3
_geom_torsion_atom_site_label_4
_geom_torsion
_geom_torsion_site_symmetry_1
_geom_torsion_site_symmetry_2
_geom_torsion_site_symmetry_3
_geom_torsion_site_symmetry_4
_geom_torsion_publ_flag
Tb1 O1 C13 N3 146.75(19) . . . . ?
Tb1 O1 C13 C1 -35.2(3) . . . . ?
Tb1 O2 C24 N4 -150.8(2) . . . . ?
Tb1 O2 C24 C12 26.8(3) . . . . ?
Tb1 O3 N5 O4 5.2(2) . . . . ?
Tb1 O3 N5 O5 -173.2(2) . . . . ?
Tb1 O4 N5 O3 -5.1(2) . . . . ?
Tb1 O4 N5 O5 173.2(2) . . . . ?
Tb1 O6 N6 O7 6.5(2) . . . . ?
Tb1 O6 N6 O8 -174.1(2) . . . . ?
Tb1 O7 N6 O6 -6.6(2) . . . . ?
Tb1 O7 N6 O8 174.0(2) . . . . ?
Tb1 O9 N7 O10 1.9(2) . . . . ?
Tb1 O9 N7 O11 -177.8(2) . . . . ?
Tb1 O10 N7 O9 -1.8(2) . . . . ?
Tb1 O10 N7 O11 177.9(2) . . . . ?
Tb1 N1 C1 C2 177.9(2) . . . . ?
Tb1 N1 C1 C13 5.1(3) . . . . ?
Tb1 N1 C5 C4 -176.90(19) . . . . ?
Tb1 N1 C5 C6 0.7(3) . . . . ?
Tb1 N2 C6 C5 -5.9(3) . . . . ?
Tb1 N2 C6 C7 173.49(19) . . . . ?
Tb1 N2 C12 C11 -170.08(19) . . . . ?
Tb1 N2 C12 C24 9.2(3) . . . . ?
N1 C1 C2 C3 -1.6(4) . . . . ?
N1 C1 C13 O1 17.9(3) . . . . ?
N1 C1 C13 N3 -164.0(2) . . . . ?
N1 C5 C6 N2 3.4(4) . . . . ?
N1 C5 C6 C7 -176.0(2) . . . . ?
N2 C6 C7 C8 178.6(2) . . . . ?
N2 C6 C7 C10 -3.2(4) . . . . ?
N2 C12 C24 O2 -21.6(3) . . . . ?
N2 C12 C24 N4 156.0(2) . . . . ?
N3 C14 C15 C16 -179.4(2) . . . . ?
N3 C14 C15 C20 3.8(4) . . . . ?
N3 C14 C19 C18 -180.0(2) . . . . ?
N3 C14 C19 C21 -0.4(4) . . . . ?
N4 C25 C26 C27 176.3(2) . . . . ?
N4 C25 C26 C31 -6.0(4) . . . . ?
N4 C25 C30 C29 -177.1(2) . . . . ?
N4 C25 C30 C32 4.1(4) . . . . ?
C1 N1 C5 C4 -2.6(4) . . . . ?
C1 N1 C5 C6 175.0(2) . . . . ?
C1 C2 C3 C4 -1.2(4) . . . . ?
C2 C1 C13 O1 -154.6(3) . . . . ?
C2 C1 C13 N3 23.4(4) . . . . ?
C2 C3 C4 C5 2.0(4) . . . . ?
C2 C3 C4 C9 -176.1(3) . . . . ?
C3 C4 C5 N1 -0.1(4) . . . . ?
C3 C4 C5 C6 -177.6(2) . . . . ?
C3 C4 C9 C8 175.5(3) . . . . ?
C4 C5 C6 N2 -178.9(2) . . . . ?
C4 C5 C6 C7 1.7(4) . . . . ?
C5 N1 C1 C2 3.4(4) . . . . ?
C5 N1 C1 C13 -169.4(2) . . . . ?
C5 C4 C9 C8 -2.5(4) . . . . ?
C5 C6 C7 C8 -2.1(4) . . . . ?
C5 C6 C7 C10 176.1(2) . . . . ?
C6 N2 C12 C11 4.1(4) . . . . ?
C6 N2 C12 C24 -176.6(2) . . . . ?
C6 C7 C8 C9 0.2(4) . . . . ?
C6 C7 C10 C11 3.8(4) . . . . ?
C7 C8 C9 C4 2.2(4) . . . . ?
C7 C10 C11 C12 -0.7(4) . . . . ?
C8 C7 C10 C11 -178.1(3) . . . . ?
C9 C4 C5 N1 178.1(2) . . . . ?
C9 C4 C5 C6 0.5(4) . . . . ?
C10 C7 C8 C9 -177.9(3) . . . . ?
C10 C11 C12 N2 -3.5(4) . . . . ?
C10 C11 C12 C24 177.4(3) . . . . ?
C11 C12 C24 O2 157.6(3) . . . . ?
C11 C12 C24 N4 -24.8(4) . . . . ?
C12 N2 C6 C5 180.0(2) . . . . ?
C12 N2 C6 C7 -0.7(4) . . . . ?
C13 N3 C14 C15 -111.7(3) . . . . ?
C13 N3 C14 C19 69.2(3) . . . . ?
C13 N3 C22 C23 -79.6(3) . . . . ?
C13 C1 C2 C3 170.1(3) . . . . ?
C14 N3 C13 O1 -173.1(2) . . . . ?
C14 N3 C13 C1 9.0(4) . . . . ?
C14 N3 C22 C23 96.2(3) . . . . ?
C14 C15 C16 C17 -1.0(4) . . . . ?
C15 C14 C19 C18 1.0(4) . . . . ?
C15 C14 C19 C21 -179.5(2) . . . . ?
C15 C16 C17 C18 1.5(4) . . . . ?
C16 C17 C18 C19 -0.8(4) . . . . ?
C17 C18 C19 C14 -0.4(4) . . . . ?
C17 C18 C19 C21 -180.0(3) . . . . ?
C19 C14 C15 C16 -0.3(4) . . . . ?
C19 C14 C15 C20 -177.1(2) . . . . ?
C20 C15 C16 C17 175.9(3) . . . . ?
C22 N3 C13 O1 2.4(4) . . . . ?
C22 N3 C13 C1 -175.6(2) . . . . ?
C22 N3 C14 C15 72.8(3) . . . . ?
C22 N3 C14 C19 -106.3(3) . . . . ?
C24 N4 C25 C26 108.3(3) . . . . ?
C24 N4 C25 C30 -73.9(4) . . . . ?
C24 N4 C33 C34 102.5(3) . . . . ?
C25 N4 C24 O2 174.5(2) . . . . ?
C25 N4 C24 C12 -3.0(4) . . . . ?
C25 N4 C33 C34 -72.1(3) . . . . ?
C25 C26 C27 C28 0.9(4) . . . . ?
C26 C25 C30 C29 0.5(4) . . . . ?
C26 C25 C30 C32 -178.3(3) . . . . ?
C26 C27 C28 C29 0.5(5) . . . . ?
C27 C28 C29 C30 -1.5(5) . . . . ?
C28 C29 C30 C25 1.0(4) . . . . ?
C28 C29 C30 C32 179.8(3) . . . . ?
C30 C25 C26 C27 -1.4(4) . . . . ?
C30 C25 C26 C31 176.3(3) . . . . ?
C31 C26 C27 C28 -176.9(3) . . . . ?
C33 N4 C24 O2 0.6(4) . . . . ?
C33 N4 C24 C12 -176.8(2) . . . . ?
C33 N4 C25 C26 -77.5(3) . . . . ?
C33 N4 C25 C30 100.2(3) . . . . ?
